data_2103595
loop_
_publ_author_name
'Glidewell, Christopher'
'Harrison, William T. A.'
'Low, John N.'
'Sime, Jamie G.'
'Wardell, James L.'

_publ_section_title
;
 Patterns of soft C---H&#x00B7;&#x00B7;&#x00B7;O hydrogen bonding in
 diaryl sulfones
;
_journal_issue 2
_journal_name_full 'Acta Crystallographica Section B'
_journal_page_first 190
_journal_page_last 200
_journal_paper_doi 10.1107/S0108768100015494
_journal_volume 57
_journal_year 2001
_chemical_formula_sum 'C14 H14 O2 S'
_chemical_formula_weight 246.31
_chemical_name_systematic
;
Bis-(4-tolyl) sulfone
;
_space_group_IT_number 14
_symmetry_cell_setting monoclinic
_symmetry_space_group_name_Hall '-P 2ybc'
_symmetry_space_group_name_H-M 'P 1 21/c 1'
_cell_angle_alpha 90.00
_cell_angle_beta 101.2050(10)
_cell_angle_gamma 90.00
_cell_formula_units_Z 8
_cell_length_a 14.1773(7)
_cell_length_b 7.7437(4)
_cell_length_c 24.0161(12)
_cell_measurement_reflns_used 15872
_cell_measurement_temperature 306(2)
_cell_measurement_theta_max 25.03
_cell_measurement_theta_min 1.46
_cell_volume 2586.3(2)
_computing_cell_refinement 'SAINT (Bruker, 1997)'
_computing_data_collection 'SMART (Bruker, 1997)'
_computing_data_reduction 'SAINT (Bruker, 1997)'
_computing_molecular_graphics 'PLATON (Spek, 2000)'
_computing_publication_material 'SHELXL-97  and WordPerfect macro PRPKAPPA (Ferguson, 1999)'
_computing_structure_refinement 'SHELXL-97 (Sheldrick, 1997b)'
_computing_structure_solution 'SHELXS-97 (Sheldrick, 1997a)'
_diffrn_ambient_temperature 306(2)
_diffrn_measured_fraction_theta_full .997
_diffrn_measured_fraction_theta_max .997
_diffrn_measurement_device_type 'Bruker SMART 1000 CCD'
_diffrn_measurement_method '\f scans and \w scans with \k offsets'
_diffrn_radiation_monochromator graphite_
_diffrn_radiation_source 'fine-focus sealed X-ray tube'
_diffrn_radiation_type 'Mo K\a'
_diffrn_radiation_wavelength .71073
_diffrn_reflns_av_R_equivalents .023
_diffrn_reflns_av_sigmaI/netI .0378
_diffrn_reflns_limit_h_max 16
_diffrn_reflns_limit_h_min -16
_diffrn_reflns_limit_k_max 9
_diffrn_reflns_limit_k_min -9
_diffrn_reflns_limit_l_max 22
_diffrn_reflns_limit_l_min -28
_diffrn_reflns_number 15872
_diffrn_reflns_theta_full 25.03
_diffrn_reflns_theta_max 25.03
_diffrn_reflns_theta_min 1.46
_diffrn_standards_decay_% 0
_exptl_absorpt_coefficient_mu .237
_exptl_absorpt_correction_T_max .970
_exptl_absorpt_correction_T_min .879
_exptl_absorpt_correction_type multi-scan
_exptl_absorpt_process_details 'SADABS (Bruker, 1997)'
_exptl_crystal_colour colourless
_exptl_crystal_density_diffrn 1.265
_exptl_crystal_density_method 'not measured'
_exptl_crystal_description needle
_exptl_crystal_F_000 1040
_exptl_crystal_size_max .56
_exptl_crystal_size_mid .18
_exptl_crystal_size_min .13
_refine_diff_density_max .142
_refine_diff_density_min -.230
_refine_ls_extinction_method none
_refine_ls_goodness_of_fit_ref .928
_refine_ls_hydrogen_treatment constr
_refine_ls_matrix_type full
_refine_ls_number_parameters 311
_refine_ls_number_reflns 4554
_refine_ls_number_restraints 0
_refine_ls_restrained_S_all .928
_refine_ls_R_factor_all .0764
_refine_ls_R_factor_gt .0399
_refine_ls_shift/su_max .000
_refine_ls_shift/su_mean .000
_refine_ls_structure_factor_coef Fsqd
_refine_ls_weighting_details 'w=1/[\s^2^(Fo^2^)+(0.0511P)^2^] where P=(Fo^2^+2Fc^2^)/3'
_refine_ls_weighting_scheme calc
_refine_ls_wR_factor_ref .1009
_reflns_number_gt 2746
_reflns_number_total 4554
_reflns_threshold_expression >2\s(I)
_cod_data_source_file bm0036.cif
_cod_data_source_block 1
_cod_depositor_comments
;
The following automatic conversions were performed:
'_exptl_absorpt_correction_type' value 'Multi-scan' changed to
'multi-scan' according to
'/home/saulius/struct/CIF-dictionaries/cif_core.dic' dictionary named
'cif_core.dic' version 2.4.1 from 2010-06-29.

Automatic conversion script
Id: cif_fix_enum 1527 2010-12-29 10:47:43Z saulius 

The following automatic conversions were performed:

'_exptl_absorpt_correction_type' value 'Multi-scan' changed to
'multi-scan' according to
/home/saulius/struct/CIF-dictionaries/cif_core.dic dictionary named
'cif_core.dic' version 2.4.1 from 2010-06-29.

Automatic conversion script
Id: cif_fix_values 1715 2011-07-08 13:25:40Z adriana 
;
_cod_original_sg_symbol_H-M P21/c
_cod_database_code 2103595
_cod_database_fobs_code 2103595

loop_
_symmetry_equiv_pos_as_xyz
'x, y, z'
'-x, y+1/2, -z+1/2'
'-x, -y, -z'
'x, -y+1/2, z+1/2'

loop_
_atom_site_label
_atom_site_fract_x
_atom_site_fract_y
_atom_site_fract_z
_atom_site_U_iso_or_equiv
_atom_site_adp_type
_atom_site_calc_flag
_atom_site_refinement_flags
_atom_site_occupancy
_atom_site_type_symbol
S1A .24013(4) .87124(8) .34337(2) .0686(2) Uani d . 1 S
O1A .25425(12) .9434(2) .39953(6) .0899(5) Uani d . 1 O
O2A .18549(12) .7149(2) .33154(7) .0961(6) Uani d . 1 O
C1A .35449(15) .8367(2) .32655(8) .0560(5) Uani d . 1 C
C2A .36334(17) .7421(3) .27882(9) .0700(6) Uani d . 1 C
C3A .45260(19) .7146(3) .26651(10) .0771(7) Uani d . 1 C
C4A .53513(18) .7763(3) .30085(11) .0721(6) Uani d . 1 C
C5A .52521(17) .8694(3) .34834(10) .0753(6) Uani d . 1 C
C6A .43592(17) .9014(3) .36107(9) .0680(6) Uani d . 1 C
C7A .63242(19) .7456(4) .28665(13) .1132(10) Uani d . 1 C
C11A .18541(14) 1.0286(3) .29492(8) .0570(5) Uani d . 1 C
C12A .13688(16) .9823(3) .24176(10) .0751(6) Uani d . 1 C
C13A .09612(17) 1.1078(4) .20416(10) .0857(7) Uani d . 1 C
C14A .10220(16) 1.2799(4) .21773(12) .0777(7) Uani d . 1 C
C15A .14976(18) 1.3238(3) .27114(13) .0844(7) Uani d . 1 C
C16A .19170(16) 1.2002(3) .30968(10) .0723(6) Uani d . 1 C
C17A .06006(19) 1.4165(4) .17519(12) .1185(11) Uani d . 1 C
S1B .74507(4) .23084(8) .41418(3) .0735(2) Uani d . 1 S
O1B .74717(12) .2700(3) .35586(7) .1049(6) Uani d . 1 O
O2B .77506(12) .0630(2) .43635(8) .1018(6) Uani d . 1 O
C1B .81210(14) .3885(3) .45778(9) .0593(5) Uani d . 1 C
C2B .84830(15) .3531(3) .51413(9) .0684(6) Uani d . 1 C
C3B .89424(16) .4822(4) .54840(10) .0797(7) Uani d . 1 C
C4B .90558(16) .6456(4) .52858(12) .0770(7) Uani d . 1 C
C5B .86955(17) .6772(3) .47183(13) .0852(8) Uani d . 1 C
C6B .82273(16) .5516(3) .43639(10) .0754(7) Uani d . 1 C
C7B .95345(18) .7873(4) .56691(13) .1202(11) Uani d . 1 C
C11B .62691(15) .2657(2) .42496(9) .0571(5) Uani d . 1 C
C12B .59972(16) .1994(3) .47255(9) .0671(6) Uani d . 1 C
C13B .50825(18) .2346(3) .48208(10) .0746(7) Uani d . 1 C
C14B .44386(16) .3347(3) .44516(11) .0702(6) Uani d . 1 C
C15B .47337(18) .3979(3) .39775(11) .0787(7) Uani d . 1 C
C16B .56384(17) .3651(3) .38758(9) .0717(6) Uani d . 1 C
C17B .34563(17) .3725(4) .45697(12) .1095(10) Uani d . 1 C
H2A .3089 .6975 .2552 .084 Uiso calc R 1 H
H3A .4576 .6526 .2341 .093 Uiso calc R 1 H
H5A .5798 .9115 .3723 .090 Uiso calc R 1 H
H6A .4308 .9665 .3929 .082 Uiso calc R 1 H
H7A .6804 .8048 .3136 .170 Uiso calc PR .50 H
H7B .6330 .7885 .2492 .170 Uiso calc PR .50 H
H7C .6460 .6241 .2880 .170 Uiso calc PR .50 H
H7D .6258 .6734 .2536 .170 Uiso calc PR .50 H
H7E .6733 .6898 .3180 .170 Uiso calc PR .50 H
H7F .6603 .8541 .2792 .170 Uiso calc PR .50 H
H12A .1316 .8665 .2313 .090 Uiso calc R 1 H
H13A .0634 1.0749 .1684 .103 Uiso calc R 1 H
H15A .1539 1.4395 .2817 .101 Uiso calc R 1 H
H16A .2241 1.2332 .3455 .087 Uiso calc R 1 H
H17A -.0061 1.3900 .1602 .178 Uiso calc PR .50 H
H17B .0952 1.4192 .1448 .178 Uiso calc PR .50 H
H17C .0644 1.5272 .1935 .178 Uiso calc PR .50 H
H17D .1084 1.5009 .1722 .178 Uiso calc PR .50 H
H17E .0071 1.4717 .1875 .178 Uiso calc PR .50 H
H17F .0379 1.3637 .1388 .178 Uiso calc PR .50 H
H2B .8418 .2435 .5288 .082 Uiso calc R 1 H
H3B .9185 .4579 .5864 .096 Uiso calc R 1 H
H5B .8772 .7864 .4572 .102 Uiso calc R 1 H
H6B .7985 .5761 .3984 .090 Uiso calc R 1 H
H7G .9216 .8950 .5560 .180 Uiso calc PR .50 H
H7H 1.0197 .7959 .5637 .180 Uiso calc PR .50 H
H7I .9495 .7614 .6055 .180 Uiso calc PR .50 H
H7J 1.0056 .7399 .5941 .180 Uiso calc PR .50 H
H7K .9075 .8390 .5864 .180 Uiso calc PR .50 H
H7L .9778 .8734 .5446 .180 Uiso calc PR .50 H
H12B .6421 .1318 .4980 .081 Uiso calc R 1 H
H13B .4898 .1896 .5142 .090 Uiso calc R 1 H
H15B .4311 .4645 .3720 .094 Uiso calc R 1 H
H16B .5823 .4102 .3554 .086 Uiso calc R 1 H
H17G .3089 .4355 .4257 .164 Uiso calc PR .50 H
H17H .3517 .4403 .4909 .164 Uiso calc PR .50 H
H17I .3136 .2660 .4618 .164 Uiso calc PR .50 H
H17J .3406 .3257 .4933 .164 Uiso calc PR .50 H
H17K .2977 .3209 .4280 .164 Uiso calc PR .50 H
H17L .3359 .4952 .4571 .164 Uiso calc PR .50 H

loop_
_atom_site_aniso_label
_atom_site_aniso_U_11
_atom_site_aniso_U_22
_atom_site_aniso_U_33
_atom_site_aniso_U_12
_atom_site_aniso_U_13
_atom_site_aniso_U_23
S1A .0796(4) .0687(4) .0612(4) .0042(3) .0231(3) .0082(3)
O1A .1112(13) .1143(13) .0496(9) .0255(11) .0289(9) .0043(9)
O2A .1017(13) .0698(11) .1225(15) -.0168(10) .0358(11) .0152(10)
C1A .0739(14) .0501(12) .0435(12) .0042(11) .0102(10) .0013(9)
C2A .0789(16) .0730(16) .0551(14) .0049(13) .0058(12) -.0085(11)
C3A .100(2) .0760(16) .0593(15) .0166(15) .0241(14) -.0057(12)
C4A .0794(17) .0625(15) .0788(17) .0122(13) .0262(14) .0137(13)
C5A .0709(16) .0708(15) .0810(18) -.0044(13) .0067(13) -.0015(13)
C6A .0862(17) .0636(14) .0528(13) .0035(13) .0097(12) -.0083(11)
C7A .098(2) .112(2) .142(3) .0247(18) .0543(19) .0253(19)
C11A .0580(13) .0613(14) .0536(13) -.0005(11) .0159(10) -.0014(10)
C12A .0772(16) .0735(16) .0714(16) -.0032(13) .0068(13) -.0075(13)
C13A .0736(17) .113(2) .0645(16) .0035(16) -.0008(12) .0030(16)
C14A .0589(15) .096(2) .0832(19) .0120(15) .0252(13) .0206(16)
C15A .0910(19) .0606(15) .106(2) .0091(14) .0297(16) .0032(15)
C16A .0803(16) .0708(16) .0649(15) .0017(14) .0117(12) -.0064(13)
C17A .097(2) .136(2) .128(2) .0353(19) .0335(18) .063(2)
S1B .0729(4) .0802(4) .0698(4) .0102(3) .0202(3) -.0138(3)
O1B .1013(13) .1600(17) .0595(11) -.0036(12) .0309(9) -.0240(11)
O2B .0973(13) .0651(11) .1415(16) .0257(10) .0194(11) -.0157(10)
C1B .0535(12) .0682(14) .0586(14) .0127(11) .0169(10) .0013(11)
C2B .0614(14) .0751(16) .0678(16) .0090(12) .0103(12) .0079(13)
C3B .0613(15) .111(2) .0651(16) .0083(15) .0084(12) -.0030(16)
C4B .0513(14) .092(2) .092(2) .0059(14) .0238(13) -.0174(16)
C5B .0775(17) .0658(16) .119(2) .0028(14) .0361(17) .0027(16)
C6B .0769(16) .0823(18) .0692(16) .0080(14) .0193(13) .0114(14)
C7B .0811(19) .129(2) .155(3) -.0177(19) .0337(18) -.068(2)
C11B .0636(13) .0544(12) .0522(13) .0016(11) .0090(10) -.0070(10)
C12B .0705(15) .0704(14) .0578(14) .0034(12) .0058(12) .0027(11)
C13B .0785(16) .0890(17) .0587(15) -.0159(15) .0193(13) -.0084(13)
C14B .0617(15) .0698(15) .0782(17) -.0034(13) .0110(13) -.0303(13)
C15B .0767(17) .0705(16) .0834(18) .0169(13) .0024(14) .0009(14)
C16B .0790(17) .0712(15) .0651(15) .0076(13) .0145(13) .0099(12)
C17B .0718(17) .126(2) .134(3) -.0052(16) .0285(16) -.060(2)

loop_
_atom_type_symbol
_atom_type_description
_atom_type_scat_dispersion_real
_atom_type_scat_dispersion_imag
_atom_type_scat_source
C C .0033 .0016 'International Tables Vol C Tables 4.2.6.8 and 6.1.1.4'
H H .0000 .0000 'International Tables Vol C Tables 4.2.6.8 and 6.1.1.4'
O O .0106 .0060 'International Tables Vol C Tables 4.2.6.8 and 6.1.1.4'
S S .1246 .1234 'International Tables Vol C Tables 4.2.6.8 and 6.1.1.4'

loop_
_geom_angle_atom_site_label_1
_geom_angle_atom_site_label_2
_geom_angle_atom_site_label_3
_geom_angle
_geom_angle_publ_flag
O2A S1A O1A 119.00(10) no
O2A S1A C11A 107.57(10) no
O1A S1A C11A 108.34(10) no
O2A S1A C1A 108.14(10) no
O1A S1A C1A 107.86(10) no
C11A S1A C1A 105.09(9) no
C6A C1A C2A 119.3(2) no
C6A C1A S1A 120.44(16) no
C2A C1A S1A 120.24(17) no
C3A C2A C1A 119.7(2) no
C3A C2A H2A 120.1 no
C1A C2A H2A 120.1 no
C2A C3A C4A 121.9(2) no
C2A C3A H3A 119.0 no
C4A C3A H3A 119.0 no
C3A C4A C5A 117.7(2) no
C3A C4A C7A 121.3(2) no
C5A C4A C7A 121.1(2) no
C4A C5A C6A 121.5(2) no
C4A C5A H5A 119.3 no
C6A C5A H5A 119.3 no
C1A C6A C5A 119.9(2) no
C1A C6A H6A 120.1 no
C5A C6A H6A 120.1 no
C4A C7A H7A 109.5 no
C4A C7A H7B 109.5 no
H7A C7A H7B 109.5 no
C4A C7A H7C 109.5 no
H7A C7A H7C 109.5 no
H7B C7A H7C 109.5 no
C4A C7A H7D 109.5 no
H7A C7A H7D 141.1 no
H7B C7A H7D 56.3 no
H7C C7A H7D 56.3 no
C4A C7A H7E 109.5 no
H7A C7A H7E 56.3 no
H7B C7A H7E 141.1 no
H7C C7A H7E 56.3 no
H7D C7A H7E 109.5 no
C4A C7A H7F 109.5 no
H7A C7A H7F 56.3 no
H7B C7A H7F 56.3 no
H7C C7A H7F 141.1 no
H7D C7A H7F 109.5 no
H7E C7A H7F 109.5 no
C16A C11A C12A 119.2(2) no
C16A C11A S1A 120.11(17) no
C12A C11A S1A 120.71(18) no
C11A C12A C13A 119.7(2) no
C11A C12A H12A 120.1 no
C13A C12A H12A 120.1 no
C14A C13A C12A 122.1(2) no
C14A C13A H13A 118.9 no
C12A C13A H13A 118.9 no
C13A C14A C15A 117.4(2) no
C13A C14A C17A 121.4(3) no
C15A C14A C17A 121.1(3) no
C14A C15A C16A 121.6(2) no
C14A C15A H15A 119.2 no
C16A C15A H15A 119.2 no
C11A C16A C15A 119.9(2) no
C11A C16A H16A 120.0 no
C15A C16A H16A 120.0 no
C14A C17A H17A 109.5 no
C14A C17A H17B 109.5 no
H17A C17A H17B 109.5 no
C14A C17A H17C 109.5 no
H17A C17A H17C 109.5 no
H17B C17A H17C 109.5 no
C14A C17A H17D 109.5 no
H17A C17A H17D 141.1 no
H17B C17A H17D 56.3 no
H17C C17A H17D 56.3 no
C14A C17A H17E 109.5 no
H17A C17A H17E 56.3 no
H17B C17A H17E 141.1 no
H17C C17A H17E 56.3 no
H17D C17A H17E 109.5 no
C14A C17A H17F 109.5 no
H17A C17A H17F 56.3 no
H17B C17A H17F 56.3 no
H17C C17A H17F 141.1 no
H17D C17A H17F 109.5 no
H17E C17A H17F 109.5 no
O2B S1B O1B 119.38(11) no
O2B S1B C1B 108.66(10) no
O1B S1B C1B 108.77(11) no
O2B S1B C11B 107.76(10) no
O1B S1B C11B 108.07(10) no
C1B S1B C11B 102.98(9) no
C2B C1B C6B 120.0(2) no
C2B C1B S1B 120.06(18) no
C6B C1B S1B 119.82(18) no
C3B C2B C1B 119.0(2) no
C3B C2B H2B 120.5 no
C1B C2B H2B 120.5 no
C4B C3B C2B 122.4(2) no
C4B C3B H3B 118.8 no
C2B C3B H3B 118.8 no
C3B C4B C5B 117.4(2) no
C3B C4B C7B 121.9(3) no
C5B C4B C7B 120.7(3) no
C6B C5B C4B 121.8(2) no
C6B C5B H5B 119.1 no
C4B C5B H5B 119.1 no
C5B C6B C1B 119.4(2) no
C5B C6B H6B 120.3 no
C1B C6B H6B 120.3 no
C4B C7B H7G 109.5 no
C4B C7B H7H 109.5 no
H7G C7B H7H 109.5 no
C4B C7B H7I 109.5 no
H7G C7B H7I 109.5 no
H7H C7B H7I 109.5 no
C4B C7B H7J 109.5 no
H7G C7B H7J 141.1 no
H7H C7B H7J 56.3 no
H7I C7B H7J 56.3 no
C4B C7B H7K 109.5 no
H7G C7B H7K 56.3 no
H7H C7B H7K 141.1 no
H7I C7B H7K 56.3 no
H7J C7B H7K 109.5 no
C4B C7B H7L 109.5 no
H7G C7B H7L 56.3 no
H7H C7B H7L 56.3 no
H7I C7B H7L 141.1 no
H7J C7B H7L 109.5 no
H7K C7B H7L 109.5 no
C16B C11B C12B 120.0(2) no
C16B C11B S1B 120.39(17) no
C12B C11B S1B 119.49(17) no
C11B C12B C13B 119.1(2) no
C11B C12B H12B 120.5 no
C13B C12B H12B 120.5 no
C14B C13B C12B 121.8(2) no
C14B C13B H13B 119.1 no
C12B C13B H13B 119.1 no
C15B C14B C13B 117.5(2) no
C15B C14B C17B 121.9(2) no
C13B C14B C17B 120.6(2) no
C16B C15B C14B 121.7(2) no
C16B C15B H15B 119.2 no
C14B C15B H15B 119.2 no
C11B C16B C15B 119.9(2) no
C11B C16B H16B 120.0 no
C15B C16B H16B 120.0 no
C14B C17B H17G 109.5 no
C14B C17B H17H 109.5 no
H17G C17B H17H 109.5 no
C14B C17B H17I 109.5 no
H17G C17B H17I 109.5 no
H17H C17B H17I 109.5 no
C14B C17B H17J 109.5 no
H17G C17B H17J 141.1 no
H17H C17B H17J 56.3 no
H17I C17B H17J 56.3 no
C14B C17B H17K 109.5 no
H17G C17B H17K 56.3 no
H17H C17B H17K 141.1 no
H17I C17B H17K 56.3 no
H17J C17B H17K 109.5 no
C14B C17B H17L 109.5 no
H17G C17B H17L 56.3 no
H17H C17B H17L 56.3 no
H17I C17B H17L 141.1 no
H17J C17B H17L 109.5 no
H17K C17B H17L 109.5 no

loop_
_geom_bond_atom_site_label_1
_geom_bond_atom_site_label_2
_geom_bond_distance
_geom_bond_publ_flag
S1A O2A 1.4357(16) no
S1A O1A 1.4378(15) no
S1A C11A 1.758(2) no
S1A C1A 1.766(2) no
C1A C6A 1.378(3) no
C1A C2A 1.387(3) no
C2A C3A 1.371(3) no
C2A H2A .9300 no
C3A C4A 1.379(3) no
C3A H3A .9300 no
C4A C5A 1.379(3) no
C4A C7A 1.503(3) no
C5A C6A 1.381(3) no
C5A H5A .9300 no
C6A H6A .9300 no
C7A H7A .9600 no
C7A H7B .9600 no
C7A H7C .9600 no
C7A H7D .9600 no
C7A H7E .9600 no
C7A H7F .9600 no
C11A C16A 1.374(3) no
C11A C12A 1.375(3) no
C12A C13A 1.376(3) no
C12A H12A .9300 no
C13A C14A 1.370(3) no
C13A H13A .9300 no
C14A C15A 1.371(3) no
C14A C17A 1.511(3) no
C15A C16A 1.383(3) no
C15A H15A .9300 no
C16A H16A .9300 no
C17A H17A .9600 no
C17A H17B .9600 no
C17A H17C .9600 no
C17A H17D .9600 no
C17A H17E .9600 no
C17A H17F .9600 no
S1B O2B 1.4372(16) no
S1B O1B 1.4392(17) no
S1B C1B 1.761(2) no
S1B C11B 1.765(2) no
C1B C2B 1.378(3) no
C1B C6B 1.383(3) no
C2B C3B 1.376(3) no
C2B H2B .9300 no
C3B C4B 1.372(3) no
C3B H3B .9300 no
C4B C5B 1.381(3) no
C4B C7B 1.506(3) no
C5B C6B 1.375(3) no
C5B H5B .9300 no
C6B H6B .9300 no
C7B H7G .9600 no
C7B H7H .9600 no
C7B H7I .9600 no
C7B H7J .9600 no
C7B H7K .9600 no
C7B H7L .9600 no
C11B C16B 1.373(3) no
C11B C12B 1.375(3) no
C12B C13B 1.387(3) no
C12B H12B .9300 no
C13B C14B 1.381(3) no
C13B H13B .9300 no
C14B C15B 1.377(3) no
C14B C17B 1.503(3) no
C15B C16B 1.375(3) no
C15B H15B .9300 no
C16B H16B .9300 no
C17B H17G .9600 no
C17B H17H .9600 no
C17B H17I .9600 no
C17B H17J .9600 no
C17B H17K .9600 no
C17B H17L .9600 no

loop_
_geom_hbond_atom_site_label_D
_geom_hbond_atom_site_label_H
_geom_hbond_atom_site_label_A
_geom_hbond_site_symmetry_A
_geom_hbond_distance_DH
_geom_hbond_distance_HA
_geom_hbond_distance_DA
_geom_hbond_angle_DHA
_geom_hbond_publ_flag
C15A H15A O2A 1_565 .93 2.44 3.354(3) 166 y
C5B H5B O2B 1_565 .93 2.58 3.317(3) 137 y

loop_
_geom_torsion_atom_site_label_1
_geom_torsion_atom_site_label_2
_geom_torsion_atom_site_label_3
_geom_torsion_atom_site_label_4
_geom_torsion
_geom_torsion_publ_flag
O2A S1A C1A C6A -139.65(17) no
O1A S1A C1A C6A -9.7(2) no
C11A S1A C1A C6A 105.68(18) no
O2A S1A C1A C2A 39.45(19) no
O1A S1A C1A C2A 169.37(16) no
C11A S1A C1A C2A -75.22(18) no
C6A C1A C2A C3A -.2(3) no
S1A C1A C2A C3A -179.32(17) no
C1A C2A C3A C4A 1.0(3) no
C2A C3A C4A C5A -.7(3) no
C2A C3A C4A C7A -179.8(2) no
C3A C4A C5A C6A -.5(3) no
C7A C4A C5A C6A 178.6(2) no
C2A C1A C6A C5A -1.0(3) no
S1A C1A C6A C5A 178.16(16) no
C4A C5A C6A C1A 1.3(3) no
O2A S1A C11A C16A 150.93(17) no
O1A S1A C11A C16A 21.1(2) no
C1A S1A C11A C16A -94.00(18) no
O2A S1A C11A C12A -29.8(2) no
O1A S1A C11A C12A -159.66(17) no
C1A S1A C11A C12A 85.25(19) no
C16A C11A C12A C13A .5(3) no
S1A C11A C12A C13A -178.80(17) no
C11A C12A C13A C14A .1(4) no
C12A C13A C14A C15A -.9(4) no
C12A C13A C14A C17A 177.8(2) no
C13A C14A C15A C16A 1.2(4) no
C17A C14A C15A C16A -177.5(2) no
C12A C11A C16A C15A -.2(3) no
S1A C11A C16A C15A 179.04(17) no
C14A C15A C16A C11A -.6(4) no
O2B S1B C1B C2B -27.01(19) no
O1B S1B C1B C2B -158.44(17) no
C11B S1B C1B C2B 87.08(18) no
O2B S1B C1B C6B 157.39(17) no
O1B S1B C1B C6B 26.0(2) no
C11B S1B C1B C6B -88.52(18) no
C6B C1B C2B C3B .4(3) no
S1B C1B C2B C3B -175.19(16) no
C1B C2B C3B C4B -.1(3) no
C2B C3B C4B C5B -.6(3) no
C2B C3B C4B C7B 178.2(2) no
C3B C4B C5B C6B 1.0(3) no
C7B C4B C5B C6B -177.8(2) no
C4B C5B C6B C1B -.7(3) no
C2B C1B C6B C5B .0(3) no
S1B C1B C6B C5B 175.57(16) no
O2B S1B C11B C16B -148.83(17) no
O1B S1B C11B C16B -18.6(2) no
C1B S1B C11B C16B 96.43(18) no
O2B S1B C11B C12B 34.23(19) no
O1B S1B C11B C12B 164.49(16) no
C1B S1B C11B C12B -80.52(18) no
C16B C11B C12B C13B -.1(3) no
S1B C11B C12B C13B 176.85(16) no
C11B C12B C13B C14B -.1(3) no
C12B C13B C14B C15B .6(3) no
C12B C13B C14B C17B -179.2(2) no
C13B C14B C15B C16B -.8(3) no
C17B C14B C15B C16B 179.0(2) no
C12B C11B C16B C15B -.1(3) no
S1B C11B C16B C15B -177.06(17) no
C14B C15B C16B C11B .6(3) no
